data_7115867
loop_
_publ_author_name
'Goutam Nandi'
'Israel Goldberg'

_publ_section_title
;
 Fixation of CO2 in bi-layered coordination networks of zinc
 tetra(4-carboxyphenyl)porphyrin with multi-component [Pr2Na3(NO3)(H2O)3]
 connectors
;
_journal_name_full Chem.Commun.
_journal_page_first 13612
_journal_paper_doi 10.1039/C4cc05601A
_journal_volume 50
_journal_year 2014
_chemical_formula_moiety 'C96 H53 N9 Na3 O23 Pr2'
_chemical_formula_sum 'C96 H53 N9 Na3 O23 Pr2'
_chemical_formula_weight 2051.26
_chemical_name_systematic
; 
 ? 
;
_space_group_IT_number 12
_symmetry_cell_setting monoclinic
_symmetry_space_group_name_Hall '-C 2y'
_symmetry_space_group_name_H-M 'C 1 2/m 1'
_atom_sites_solution_hydrogens geom
_atom_sites_solution_primary direct
_atom_sites_solution_secondary difmap
_audit_creation_method SHELXL-97
_cell_angle_alpha 90.00
_cell_angle_beta 109.685(3)
_cell_angle_gamma 90.00
_cell_formula_units_Z 4
_cell_length_a 33.0534(12)
_cell_length_b 35.2658(13)
_cell_length_c 11.3000(6)
_cell_measurement_reflns_used 6502
_cell_measurement_temperature 110(2)
_cell_measurement_theta_max 25.42
_cell_measurement_theta_min 1.75
_cell_volume 12402.1(9)
_computing_cell_refinement 'Saint, Bruker-AXS'
_computing_data_collection 'Apex2, Bruker-AXS'
_computing_data_reduction 'Saint, Bruker-AXS'
_computing_structure_refinement 'SHELXL-97 (Sheldrick, 2008)'
_computing_structure_solution 'SHELXTL-2013 (Sheldrick, 2008)'
_diffrn_ambient_temperature 110(2)
_diffrn_detector_area_resol_mean 1.75
_diffrn_measured_fraction_theta_full 0.995
_diffrn_measured_fraction_theta_max 0.995
_diffrn_measurement_device_type 'ApexDuo, Bruker-AXS'
_diffrn_measurement_method '1 deg. \f and \w scans'
_diffrn_radiation_monochromator graphite
_diffrn_radiation_source 'fine-focus sealed tube'
_diffrn_radiation_type MoK\a
_diffrn_radiation_wavelength 0.71073
_diffrn_reflns_av_R_equivalents 0.0519
_diffrn_reflns_av_sigmaI/netI 0.0641
_diffrn_reflns_limit_h_max 38
_diffrn_reflns_limit_h_min -39
_diffrn_reflns_limit_k_max 42
_diffrn_reflns_limit_k_min -40
_diffrn_reflns_limit_l_max 12
_diffrn_reflns_limit_l_min -13
_diffrn_reflns_number 43564
_diffrn_reflns_theta_full 25.42
_diffrn_reflns_theta_max 25.42
_diffrn_reflns_theta_min 1.75
_diffrn_standards_number 0
_exptl_absorpt_coefficient_mu 0.845
_exptl_absorpt_correction_T_max 0.8837
_exptl_absorpt_correction_T_min 0.7737
_exptl_absorpt_correction_type multi-scan
_exptl_absorpt_process_details 'Sadabs, Bruker-AXS'
_exptl_crystal_colour red
_exptl_crystal_density_diffrn 1.099
_exptl_crystal_density_method 'not measured'
_exptl_crystal_description plate
_exptl_crystal_F_000 4108
_exptl_crystal_size_max 0.32
_exptl_crystal_size_mid 0.25
_exptl_crystal_size_min 0.15
_platon_squeeze_details
;
 Severely disordered water and dimethyl acetamide solvent.
;
_refine_diff_density_max 1.981
_refine_diff_density_min -2.077
_refine_diff_density_rms 0.128
_refine_ls_extinction_method none
_refine_ls_goodness_of_fit_ref 1.206
_refine_ls_hydrogen_treatment constr
_refine_ls_matrix_type full
_refine_ls_number_parameters 613
_refine_ls_number_reflns 11614
_refine_ls_number_restraints 0
_refine_ls_restrained_S_all 1.206
_refine_ls_R_factor_all 0.1059
_refine_ls_R_factor_gt 0.0688
_refine_ls_shift/su_max 0.004
_refine_ls_shift/su_mean 0.000
_refine_ls_structure_factor_coef Fsqd
_refine_ls_weighting_details 'calc w=1/[\s^2^(Fo^2^)+(0.0894P)^2^+0.0000P] where P=(Fo^2^+2Fc^2^)/3'
_refine_ls_weighting_scheme calc
_refine_ls_wR_factor_gt 0.1801
_refine_ls_wR_factor_ref 0.1953
_reflns_number_gt 6502
_reflns_number_total 11614
_reflns_threshold_expression >2sigma(I)
_cod_data_source_file c4cc05601a1.cif
_cod_data_source_block gt46sq(2)
_cod_original_sg_symbol_H-M 'C 2/m'
_cod_database_code 7115867

loop_
_symmetry_equiv_pos_as_xyz
'x, y, z'
'-x, y, -z'
'x+1/2, y+1/2, z'
'-x+1/2, y+1/2, -z'
'-x, -y, -z'
'x, -y, z'
'-x+1/2, -y+1/2, -z'
'x+1/2, -y+1/2, z'

loop_
_atom_site_label
_atom_site_type_symbol
_atom_site_fract_x
_atom_site_fract_y
_atom_site_fract_z
_atom_site_U_iso_or_equiv
_atom_site_adp_type
_atom_site_occupancy
_atom_site_symmetry_multiplicity
_atom_site_calc_flag
_atom_site_refinement_flags
Pr1 Pr 0.264076(12) 0.5000 0.79023(6) 0.0612(2) Uani 1 2 d S
Pr2 Pr 0.207775(12) 0.5000 1.15493(6) 0.0627(2) Uani 1 2 d S
Na3 Na -0.17867(9) 0.0000 0.1395(4) 0.0578(10) Uani 1 2 d S
Na4 Na 0.25145(7) 0.42474(6) 1.0017(3) 0.0621(8) Uani 1 1 d .
O5 O 0.23127(13) 0.5000 0.9645(5) 0.0516(16) Uani 1 2 d S
O6 O 0.22886(11) 0.45690(9) 0.6094(4) 0.0463(10) Uani 1 1 d .
O7 O 0.18573(17) 0.5000 0.7639(7) 0.068(2) Uani 1 2 d S
O8 O -0.19397(11) 0.43024(9) -0.0682(4) 0.0578(12) Uani 1 1 d .
O9 O 0.25596(12) 0.04374(10) 0.6630(4) 0.0568(12) Uani 1 1 d .
O10 O -0.17378(12) 0.04424(11) -0.2003(5) 0.0606(12) Uani 1 1 d .
O11 O -0.18699(10) 0.04238(9) -0.0231(4) 0.0493(11) Uani 1 1 d .
O12 O 0.23560(11) 0.42954(9) 0.7900(4) 0.0524(11) Uani 1 1 d .
O13 O -0.14743(10) 0.45520(10) -0.1484(4) 0.0549(12) Uani 1 1 d .
O14 O 0.16076(16) 0.5000 0.9266(7) 0.070(2) Uani 1 2 d S
H14 H 0.1799 0.5000 1.0106 0.084 Uiso 1 2 d SR
O15 O 0.25894(18) 0.36088(16) 1.0222(5) 0.110(2) Uani 1 1 d .
O16 O 0.22102(11) 0.04328(10) 0.7974(4) 0.0513(11) Uani 1 1 d .
O17 O -0.1104(3) 0.0000 0.2854(11) 0.157(4) Uani 1 2 d S
N18 N -0.02356(11) 0.23882(11) 0.1310(4) 0.0367(11) Uani 1 1 d .
N19 N 0.03693(12) 0.18110(11) 0.2617(4) 0.0402(12) Uani 1 1 d .
H19 H 0.0405 0.2063 0.2534 0.048 Uiso 1 1 d R
N20 N 0.09935(12) 0.24002(11) 0.3719(4) 0.0432(12) Uani 1 1 d .
N21 N 0.03725(11) 0.29871(11) 0.2532(4) 0.0427(12) Uani 1 1 d .
H21 H 0.0396 0.2743 0.2404 0.051 Uiso 1 1 calc R
N22 N 0.1907(2) 0.5000 0.8785(11) 0.067(3) Uani 1 2 d S
C23 C -0.13260(14) 0.08473(13) -0.0372(6) 0.0393(14) Uani 1 1 d .
C24 C -0.16632(15) 0.05510(13) -0.0879(7) 0.0447(17) Uani 1 1 d .
C25 C 0.19673(16) 0.08571(14) 0.6225(6) 0.0451(16) Uani 1 1 d .
C26 C 0.00184(15) 0.15842(13) 0.2032(6) 0.0430(15) Uani 1 1 d .
C27 C 0.00111(15) 0.32038(14) 0.1986(6) 0.0428(15) Uani 1 1 d .
C28 C -0.03664(15) 0.17017(13) 0.1152(5) 0.0385(14) Uani 1 1 d .
C29 C -0.15948(16) 0.42905(14) -0.0886(6) 0.0510(17) Uani 1 1 d .
C30 C 0.22589(17) 0.05607(15) 0.6987(7) 0.0489(17) Uani 1 1 d .
C31 C 0.22108(16) 0.42929(14) 0.6735(7) 0.0477(17) Uani 1 1 d .
C32 C -0.12932(15) 0.39592(13) -0.0454(6) 0.0461(16) Uani 1 1 d .
C33 C 0.06875(15) 0.32092(14) 0.3299(6) 0.0432(15) Uani 1 1 d .
C34 C -0.07073(14) 0.33761(14) 0.0540(6) 0.0431(15) Uani 1 1 d .
C35 C 0.19524(16) 0.39679(14) 0.6014(7) 0.0498(17) Uani 1 1 d .
C36 C -0.03753(15) 0.30763(13) 0.1112(6) 0.0435(15) Uani 1 1 d .
C37 C -0.04768(15) 0.27035(14) 0.0748(6) 0.0417(14) Uani 1 1 d .
C38 C -0.04715(15) 0.20759(13) 0.0784(5) 0.0395(14) Uani 1 1 d .
C39 C 0.11077(15) 0.17140(14) 0.4074(6) 0.0447(15) Uani 1 1 d .
C40 C -0.06984(15) 0.14021(13) 0.0628(6) 0.0411(15) Uani 1 1 d .
C41 C 0.12454(16) 0.27100(15) 0.4154(6) 0.0537(18) Uani 1 1 d .
C42 C 0.14149(16) 0.14155(14) 0.4815(6) 0.0461(16) Uani 1 1 d .
C43 C 0.12467(15) 0.20891(14) 0.4182(6) 0.0529(17) Uani 1 1 d .
C44 C 0.05487(17) 0.12070(14) 0.3270(6) 0.0521(17) Uani 1 1 d .
H44 H 0.0709 0.0994 0.3692 0.063 Uiso 1 1 calc R
C45 C 0.11034(15) 0.30823(14) 0.4019(6) 0.0507(17) Uani 1 1 d .
C46 C 0.14104(17) 0.33849(15) 0.4706(6) 0.0521(17) Uani 1 1 d .
C47 C 0.06984(15) 0.15910(14) 0.3382(6) 0.0476(16) Uani 1 1 d .
C48 C 0.01360(17) 0.12000(14) 0.2452(6) 0.0538(17) Uani 1 1 d .
H48 H -0.0041 0.0982 0.2204 0.065 Uiso 1 1 calc R
C49 C 0.16818(17) 0.22085(16) 0.4885(7) 0.073(2) Uani 1 1 d .
H49 H 0.1921 0.2049 0.5279 0.088 Uiso 1 1 calc R
C50 C -0.08707(15) 0.25751(14) -0.0226(6) 0.0527(18) Uani 1 1 d .
H50 H -0.1088 0.2732 -0.0769 0.063 Uiso 1 1 calc R
C51 C -0.08677(16) 0.21978(15) -0.0211(6) 0.0558(18) Uani 1 1 d .
H51 H -0.1082 0.2036 -0.0744 0.067 Uiso 1 1 calc R
C52 C 0.18183(18) 0.36894(15) 0.6689(7) 0.063(2) Uani 1 1 d .
H52 H 0.1904 0.3700 0.7579 0.075 Uiso 1 1 calc R
C53 C 0.05220(16) 0.35799(15) 0.3273(6) 0.0591(19) Uani 1 1 d .
H53 H 0.0671 0.3793 0.3730 0.071 Uiso 1 1 calc R
C54 C 0.16805(17) 0.25912(16) 0.4869(8) 0.086(3) Uani 1 1 d .
H54 H 0.1919 0.2753 0.5252 0.103 Uiso 1 1 calc R
C55 C 0.01040(17) 0.35753(16) 0.2461(7) 0.0593(19) Uani 1 1 d .
H55 H -0.0088 0.3785 0.2258 0.071 Uiso 1 1 calc R
C56 C 0.18231(17) 0.39552(16) 0.4743(7) 0.0566(18) Uani 1 1 d .
H56 H 0.1914 0.4148 0.4302 0.068 Uiso 1 1 calc R
C57 C 0.15595(17) 0.36645(16) 0.4067(7) 0.0604(19) Uani 1 1 d .
H57 H 0.1481 0.3655 0.3178 0.072 Uiso 1 1 calc R
C58 C -0.09210(16) 0.39434(17) -0.0715(6) 0.0576(18) Uani 1 1 d .
H58 H -0.0858 0.4133 -0.1225 0.069 Uiso 1 1 calc R
C59 C -0.13879(17) 0.36756(16) 0.0271(7) 0.064(2) Uani 1 1 d .
H59 H -0.1652 0.3682 0.0434 0.077 Uiso 1 1 calc R
C60 C -0.06336(17) 0.36502(16) -0.0233(6) 0.0557(18) Uani 1 1 d .
H60 H -0.0379 0.3638 -0.0442 0.067 Uiso 1 1 calc R
C61 C -0.10992(17) 0.33855(16) 0.0755(7) 0.063(2) Uani 1 1 d .
H61 H -0.1168 0.3191 0.1237 0.076 Uiso 1 1 calc R
C62 C 0.19992(19) 0.09789(18) 0.5123(7) 0.066(2) Uani 1 1 d .
H62 H 0.2208 0.0868 0.4821 0.080 Uiso 1 1 calc R
C63 C 0.15560(19) 0.33982(16) 0.6021(7) 0.070(2) Uani 1 1 d .
H63 H 0.1473 0.3203 0.6471 0.084 Uiso 1 1 calc R
C64 C 0.1734(2) 0.12610(19) 0.4430(8) 0.075(2) Uani 1 1 d .
H64 H 0.1771 0.1350 0.3680 0.090 Uiso 1 1 calc R
C65 C 0.1662(2) 0.1017(2) 0.6610(7) 0.084(2) Uani 1 1 d .
H65 H 0.1636 0.0937 0.7384 0.101 Uiso 1 1 calc R
C66 C -0.1092(3) 0.0985(3) -0.1035(9) 0.130(4) Uani 1 1 d .
H66 H -0.1129 0.0884 -0.1845 0.155 Uiso 1 1 calc R
C67 C -0.0790(3) 0.1278(3) -0.0549(8) 0.116(4) Uani 1 1 d .
H67 H -0.0649 0.1389 -0.1071 0.139 Uiso 1 1 calc R
C68 C 0.1391(2) 0.1288(2) 0.5933(8) 0.092(3) Uani 1 1 d .
H68 H 0.1180 0.1392 0.6241 0.111 Uiso 1 1 calc R
C69 C -0.1253(4) 0.0993(3) 0.0725(11) 0.212(7) Uani 1 1 d .
H69 H -0.1426 0.0914 0.1202 0.224 Uiso 1 1 calc R
C70 C -0.0930(3) 0.1263(3) 0.1248(11) 0.177(7) Uani 1 1 d .
H70 H -0.0879 0.1347 0.2085 0.212 Uiso 1 1 calc R
O72 O 0.23445(18) 0.5000 0.4740(7) 0.081(2) Uani 1 2 d S

loop_
_atom_site_aniso_label
_atom_site_aniso_U_11
_atom_site_aniso_U_22
_atom_site_aniso_U_33
_atom_site_aniso_U_23
_atom_site_aniso_U_13
_atom_site_aniso_U_12
Pr1 0.0220(2) 0.0134(2) 0.1181(5) 0.000 -0.0161(2) 0.000
Pr2 0.0205(2) 0.0156(2) 0.1314(6) 0.000 -0.0014(3) 0.000
Na3 0.0368(16) 0.0228(15) 0.104(3) 0.000 0.0108(18) 0.000
Na4 0.0358(11) 0.0315(12) 0.101(2) -0.0016(12) -0.0012(12) 0.0010(9)
O5 0.025(3) 0.024(3) 0.078(4) 0.000 -0.019(3) 0.000
O6 0.0367(19) 0.0212(19) 0.076(3) 0.0060(18) 0.012(2) -0.0019(15)
O7 0.026(3) 0.051(4) 0.092(5) 0.000 -0.026(4) 0.000
O8 0.0241(19) 0.026(2) 0.114(4) 0.005(2) 0.011(2) 0.0084(14)
O9 0.049(2) 0.031(2) 0.084(3) -0.007(2) 0.015(2) 0.0089(18)
O10 0.043(2) 0.042(2) 0.082(4) -0.021(2) 0.001(2) -0.0215(18)
O11 0.0247(17) 0.0242(19) 0.085(3) -0.0029(19) 0.000(2) -0.0095(15)
O12 0.035(2) 0.0223(19) 0.078(3) 0.001(2) -0.011(2) -0.0060(15)
O13 0.0258(18) 0.026(2) 0.095(3) 0.007(2) -0.003(2) 0.0035(15)
O14 0.025(3) 0.034(3) 0.121(6) 0.000 -0.016(3) 0.000
O15 0.115(5) 0.068(4) 0.140(6) -0.013(3) 0.035(4) -0.023(3)
O16 0.0312(19) 0.031(2) 0.082(3) 0.006(2) 0.006(2) -0.0002(16)
O17 0.089(6) 0.185(10) 0.187(11) 0.000 0.034(7) 0.000
N18 0.0212(19) 0.023(2) 0.057(3) -0.003(2) 0.001(2) 0.0002(15)
N19 0.0226(19) 0.018(2) 0.068(3) -0.001(2) -0.002(2) -0.0024(16)
N20 0.028(2) 0.027(2) 0.060(3) -0.002(2) -0.005(2) -0.0041(17)
N21 0.023(2) 0.023(2) 0.068(3) -0.004(2) -0.004(2) 0.0016(16)
N22 0.023(4) 0.038(4) 0.135(9) 0.000 0.020(5) 0.000
C23 0.018(2) 0.023(3) 0.062(4) -0.003(3) -0.006(2) -0.0037(19)
C24 0.023(3) 0.018(2) 0.070(5) -0.008(3) -0.013(3) -0.0035(19)
C25 0.032(3) 0.018(3) 0.074(5) -0.002(3) 0.003(3) -0.011(2)
C26 0.025(2) 0.025(3) 0.071(4) -0.003(3) 0.004(3) -0.004(2)
C27 0.024(2) 0.027(3) 0.070(4) 0.003(3) 0.007(3) 0.005(2)
C28 0.026(2) 0.026(3) 0.050(4) -0.008(2) -0.005(2) -0.007(2)
C29 0.028(3) 0.017(3) 0.089(5) -0.003(3) -0.005(3) 0.003(2)
C30 0.032(3) 0.018(3) 0.085(5) -0.001(3) 0.004(3) -0.008(2)
C31 0.022(3) 0.022(3) 0.082(5) 0.004(3) -0.004(3) -0.001(2)
C32 0.021(2) 0.021(3) 0.079(5) -0.006(3) -0.007(3) 0.0009(19)
C33 0.031(3) 0.026(3) 0.061(4) -0.001(3) 0.000(3) -0.004(2)
C34 0.018(2) 0.026(3) 0.072(4) 0.001(3) -0.002(3) 0.0018(19)
C35 0.030(3) 0.021(3) 0.081(5) 0.005(3) -0.005(3) 0.000(2)
C36 0.027(2) 0.020(3) 0.074(4) 0.002(3) 0.005(3) 0.007(2)
C37 0.025(2) 0.033(3) 0.060(4) -0.004(3) 0.005(3) -0.001(2)
C38 0.029(3) 0.025(3) 0.057(4) 0.001(2) 0.004(3) -0.001(2)
C39 0.026(2) 0.025(3) 0.069(4) 0.000(3) -0.003(3) 0.001(2)
C40 0.023(2) 0.022(3) 0.070(4) -0.010(3) 0.004(3) -0.0064(19)
C41 0.030(3) 0.028(3) 0.082(5) 0.000(3) -0.009(3) -0.002(2)
C42 0.028(3) 0.027(3) 0.066(5) 0.002(3) -0.007(3) -0.003(2)
C43 0.026(3) 0.026(3) 0.087(5) 0.000(3) -0.008(3) -0.002(2)
C44 0.046(3) 0.022(3) 0.068(4) 0.006(3) -0.006(3) -0.003(2)
C45 0.028(3) 0.021(3) 0.084(5) -0.002(3) -0.006(3) -0.008(2)
C46 0.036(3) 0.027(3) 0.071(5) -0.001(3) -0.012(3) -0.005(2)
C47 0.027(3) 0.029(3) 0.075(5) 0.003(3) 0.002(3) -0.003(2)
C48 0.037(3) 0.027(3) 0.084(5) 0.004(3) 0.002(3) -0.015(2)
C49 0.032(3) 0.032(3) 0.119(6) -0.006(3) -0.022(3) -0.004(2)
C50 0.030(3) 0.026(3) 0.078(5) 0.002(3) -0.013(3) 0.006(2)
C51 0.030(3) 0.032(3) 0.081(5) -0.010(3) -0.014(3) -0.005(2)
C52 0.046(3) 0.034(3) 0.085(5) -0.002(3) -0.009(3) -0.016(3)
C53 0.030(3) 0.027(3) 0.093(5) -0.009(3) -0.014(3) -0.006(2)
C54 0.031(3) 0.032(3) 0.145(7) -0.006(4) -0.033(4) -0.005(2)
C55 0.029(3) 0.034(3) 0.097(5) -0.008(3) -0.001(3) 0.003(2)
C56 0.036(3) 0.038(3) 0.073(5) 0.010(3) -0.011(3) -0.005(2)
C57 0.038(3) 0.041(3) 0.080(5) 0.004(3) -0.009(3) -0.009(3)
C58 0.028(3) 0.054(4) 0.085(5) 0.024(3) 0.012(3) 0.015(2)
C59 0.030(3) 0.039(3) 0.119(6) 0.016(4) 0.018(3) 0.010(2)
C60 0.032(3) 0.043(3) 0.087(5) 0.019(3) 0.013(3) 0.015(2)
C61 0.040(3) 0.042(4) 0.112(6) 0.021(4) 0.031(4) 0.018(3)
C62 0.049(4) 0.055(4) 0.094(6) 0.018(4) 0.022(4) 0.024(3)
C63 0.059(4) 0.031(3) 0.089(6) 0.001(3) -0.016(4) -0.021(3)
C64 0.052(4) 0.073(5) 0.105(6) 0.033(4) 0.032(4) 0.029(3)
C65 0.075(5) 0.100(6) 0.076(6) 0.031(5) 0.024(4) 0.056(4)
C66 0.122(7) 0.162(9) 0.130(8) -0.054(7) 0.057(7) -0.065(7)
C67 0.110(6) 0.147(8) 0.108(7) -0.059(6) 0.060(6) -0.072(6)
C68 0.069(5) 0.104(6) 0.096(7) 0.024(5) 0.018(5) 0.050(5)
C69 0.213(11) 0.233(12) 0.189(11) -0.070(10) 0.067(10) -0.113(11)
C70 0.170(10) 0.186(13) 0.180(11) -0.060(10) 0.073(9) -0.078(10)
O72 0.063(4) 0.054(4) 0.122(7) 0.000 0.025(4) 0.000

loop_
_atom_type_symbol
_atom_type_description
_atom_type_scat_dispersion_real
_atom_type_scat_dispersion_imag
_atom_type_scat_source
C C 0.0033 0.0016 'International Tables Vol C Tables 4.2.6.8 and 6.1.1.4'
H H 0.0000 0.0000 'International Tables Vol C Tables 4.2.6.8 and 6.1.1.4'
N N 0.0061 0.0033 'International Tables Vol C Tables 4.2.6.8 and 6.1.1.4'
O O 0.0106 0.0060 'International Tables Vol C Tables 4.2.6.8 and 6.1.1.4'
Na Na 0.0362 0.0249 'International Tables Vol C Tables 4.2.6.8 and 6.1.1.4'
Pr Pr -0.2180 2.8214 'International Tables Vol C Tables 4.2.6.8 and 6.1.1.4'

loop_
_geom_angle_atom_site_label_1
_geom_angle_atom_site_label_2
_geom_angle_atom_site_label_3
_geom_angle
_geom_angle_site_symmetry_1
_geom_angle_site_symmetry_3
O6 Pr1 O6 74.97(16) . 6_565
O6 Pr1 O7 74.03(17) . .
O6 Pr1 O7 74.03(17) 6_565 .
O6 Pr1 O5 115.46(11) . .
O6 Pr1 O5 115.47(11) 6_565 .
O7 Pr1 O5 53.1(2) . .
O6 Pr1 O10 123.56(14) . 3_556
O6 Pr1 O10 78.99(13) 6_565 3_556
O7 Pr1 O10 142.18(9) . 3_556
O5 Pr1 O10 120.90(13) . 3_556
O6 Pr1 O10 78.99(13) . 8_556
O6 Pr1 O10 123.56(14) 6_565 8_556
O7 Pr1 O10 142.18(9) . 8_556
O5 Pr1 O10 120.90(13) . 8_556
O10 Pr1 O10 75.35(18) 3_556 8_556
O6 Pr1 O11 170.84(12) . 3_556
O6 Pr1 O11 107.44(12) 6_565 3_556
O7 Pr1 O11 115.11(17) . 3_556
O5 Pr1 O11 71.87(12) . 3_556
O10 Pr1 O11 49.78(14) 3_556 3_556
O10 Pr1 O11 92.56(12) 8_556 3_556
O6 Pr1 O11 107.44(12) . 8_556
O6 Pr1 O11 170.84(12) 6_565 8_556
O7 Pr1 O11 115.11(17) . 8_556
O5 Pr1 O11 71.87(12) . 8_556
O10 Pr1 O11 92.56(12) 3_556 8_556
O10 Pr1 O11 49.78(14) 8_556 8_556
O11 Pr1 O11 68.79(16) 3_556 8_556
O6 Pr1 O12 50.41(13) . .
O6 Pr1 O12 120.07(12) 6_565 .
O7 Pr1 O12 69.40(8) . .
O5 Pr1 O12 76.00(11) . .
O10 Pr1 O12 148.37(12) 3_556 .
O10 Pr1 O12 73.03(12) 8_556 .
O11 Pr1 O12 130.57(13) 3_556 .
O11 Pr1 O12 66.03(11) 8_556 .
O6 Pr1 O12 120.07(12) . 6_565
O6 Pr1 O12 50.41(13) 6_565 6_565
O7 Pr1 O12 69.40(8) . 6_565
O5 Pr1 O12 75.99(11) . 6_565
O10 Pr1 O12 73.04(12) 3_556 6_565
O10 Pr1 O12 148.37(12) 8_556 6_565
O11 Pr1 O12 66.03(11) 3_556 6_565
O11 Pr1 O12 130.57(13) 8_556 6_565
O12 Pr1 O12 138.55(16) . 6_565
O6 Pr1 N22 93.89(19) . .
O6 Pr1 N22 93.89(18) 6_565 .
O7 Pr1 N22 25.2(2) . .
O5 Pr1 N22 27.9(2) . .
O10 Pr1 N22 137.37(13) 3_556 .
O10 Pr1 N22 137.37(14) 8_556 .
O11 Pr1 N22 94.75(19) 3_556 .
O11 Pr1 N22 94.75(19) 8_556 .
O12 Pr1 N22 70.44(10) . .
O12 Pr1 N22 70.44(10) 6_565 .
O6 Pr1 C31 97.30(15) . 6_565
O6 Pr1 C31 25.69(16) 6_565 6_565
O7 Pr1 C31 67.93(13) . 6_565
O5 Pr1 C31 94.54(15) . 6_565
O10 Pr1 C31 76.23(13) 3_556 6_565
O10 Pr1 C31 142.60(16) 8_556 6_565
O11 Pr1 C31 87.25(14) 3_556 6_565
O11 Pr1 C31 155.00(16) 8_556 6_565
O12 Pr1 C31 132.26(13) . 6_565
O12 Pr1 C31 24.83(14) 6_565 6_565
N22 Pr1 C31 79.76(16) . 6_565
O14 Pr2 O13 76.22(15) . 2_556
O14 Pr2 O13 76.22(15) . 5_566
O13 Pr2 O13 77.44(16) 2_556 5_566
O14 Pr2 O9 142.36(9) . 4_557
O13 Pr2 O9 123.99(14) 2_556 4_557
O13 Pr2 O9 78.19(12) 5_566 4_557
O14 Pr2 O9 142.36(9) . 7_557
O13 Pr2 O9 78.19(12) 2_556 7_557
O13 Pr2 O9 123.99(14) 5_566 7_557
O9 Pr2 O9 75.24(17) 4_557 7_557
O14 Pr2 O5 52.29(18) . .
O13 Pr2 O5 116.24(12) 2_556 .
O13 Pr2 O5 116.24(12) 5_566 .
O9 Pr2 O5 119.77(12) 4_557 .
O9 Pr2 O5 119.77(12) 7_557 .
O14 Pr2 O8 69.47(10) . 2_556
O13 Pr2 O8 50.80(12) 2_556 2_556
O13 Pr2 O8 122.54(11) 5_566 2_556
O9 Pr2 O8 148.14(13) 4_557 2_556
O9 Pr2 O8 73.00(13) 7_557 2_556
O5 Pr2 O8 75.32(10) . 2_556
O14 Pr2 O8 69.47(9) . 5_566
O13 Pr2 O8 122.54(11) 2_556 5_566
O13 Pr2 O8 50.80(12) 5_566 5_566
O9 Pr2 O8 73.00(13) 4_557 5_566
O9 Pr2 O8 148.14(13) 7_557 5_566
O5 Pr2 O8 75.32(10) . 5_566
O8 Pr2 O8 138.5(2) 2_556 5_566
O14 Pr2 O16 113.49(16) . 4_557
O13 Pr2 O16 170.09(13) 2_556 4_557
O13 Pr2 O16 106.17(11) 5_566 4_557
O9 Pr2 O16 49.51(14) 4_557 4_557
O9 Pr2 O16 92.31(12) 7_557 4_557
O5 Pr2 O16 70.86(13) . 4_557
O8 Pr2 O16 129.23(12) 2_556 4_557
O8 Pr2 O16 64.92(11) 5_566 4_557
O14 Pr2 O16 113.49(15) . 7_557
O13 Pr2 O16 106.17(11) 2_556 7_557
O13 Pr2 O16 170.09(13) 5_566 7_557
O9 Pr2 O16 92.31(12) 4_557 7_557
O9 Pr2 O16 49.51(14) 7_557 7_557
O5 Pr2 O16 70.86(13) . 7_557
O8 Pr2 O16 64.92(11) 2_556 7_557
O8 Pr2 O16 129.23(12) 5_566 7_557
O16 Pr2 O16 68.77(15) 4_557 7_557
O14 Pr2 C29 69.10(14) . 2_556
O13 Pr2 C29 25.91(15) 2_556 2_556
O13 Pr2 C29 99.79(14) 5_566 2_556
O9 Pr2 C29 143.00(17) 4_557 2_556
O9 Pr2 C29 75.80(14) 7_557 2_556
O5 Pr2 C29 94.57(15) . 2_556
O8 Pr2 C29 25.01(14) 2_556 2_556
O8 Pr2 C29 133.86(13) 5_566 2_556
O16 Pr2 C29 153.78(14) 4_557 2_556
O16 Pr2 C29 86.06(13) 7_557 2_556
O14 Pr2 C29 69.10(14) . 5_566
O13 Pr2 C29 99.79(14) 2_556 5_566
O13 Pr2 C29 25.91(15) 5_566 5_566
O9 Pr2 C29 75.80(14) 4_557 5_566
O9 Pr2 C29 143.00(17) 7_557 5_566
O5 Pr2 C29 94.57(15) . 5_566
O8 Pr2 C29 133.86(13) 2_556 5_566
O8 Pr2 C29 25.01(14) 5_566 5_566
O16 Pr2 C29 86.06(13) 4_557 5_566
O16 Pr2 C29 153.78(14) 7_557 5_566
C29 Pr2 C29 117.5(2) 2_556 5_566
O11 Na3 O11 80.5(2) . 6
O11 Na3 O17 113.2(2) . .
O11 Na3 O17 113.2(2) 6 .
O11 Na3 O16 137.81(19) . 5_556
O11 Na3 O16 84.09(15) 6 5_556
O17 Na3 O16 108.9(3) . 5_556
O11 Na3 O16 84.09(15) . 2_556
O11 Na3 O16 137.81(19) 6 2_556
O17 Na3 O16 108.9(3) . 2_556
O16 Na3 O16 81.5(2) 5_556 2_556
O11 Na3 O5 69.28(14) . 3_444
O11 Na3 O5 69.28(14) 6 3_444
O17 Na3 O5 176.5(4) . 3_444
O16 Na3 O5 68.53(14) 5_556 3_444
O16 Na3 O5 68.53(14) 2_556 3_444
O11 Na3 Na4 104.55(15) . 3_444
O11 Na3 Na4 43.61(11) 6 3_444
O17 Na3 Na4 130.97(6) . 3_444
O16 Na3 Na4 43.24(12) 5_556 3_444
O16 Na3 Na4 104.84(13) 2_556 3_444
O5 Na3 Na4 48.96(5) 3_444 3_444
O11 Na3 Na4 43.61(11) . 8_454
O11 Na3 Na4 104.55(15) 6 8_454
O17 Na3 Na4 130.97(6) . 8_454
O16 Na3 Na4 104.84(13) 5_556 8_454
O16 Na3 Na4 43.24(12) 2_556 8_454
O5 Na3 Na4 48.96(5) 3_444 8_454
Na4 Na3 Na4 97.92(10) 3_444 8_454
O11 Na3 Pr1 44.14(11) . 3_444
O11 Na3 Pr1 44.14(11) 6 3_444
O17 Na3 Pr1 141.0(3) . 3_444
O16 Na3 Pr1 100.28(14) 5_556 3_444
O16 Na3 Pr1 100.28(14) 2_556 3_444
O5 Na3 Pr1 42.52(13) 3_444 3_444
Na4 Na3 Pr1 60.79(7) 3_444 3_444
Na4 Na3 Pr1 60.79(7) 8_454 3_444
O11 Na3 Pr2 100.42(12) . 3_444
O11 Na3 Pr2 100.42(12) 6 3_444
O17 Na3 Pr2 135.1(3) . 3_444
O16 Na3 Pr2 44.53(10) 5_556 3_444
O16 Na3 Pr2 44.53(10) 2_556 3_444
O5 Na3 Pr2 41.33(12) 3_444 3_444
Na4 Na3 Pr2 60.73(6) 3_444 3_444
Na4 Na3 Pr2 60.73(6) 8_454 3_444
Pr1 Na3 Pr2 83.85(6) 3_444 3_444
O15 Na4 O12 99.21(19) . .
O15 Na4 O8 97.19(19) . 2_556
O12 Na4 O8 114.75(18) . 2_556
O15 Na4 O16 111.9(2) . 7_557
O12 Na4 O16 146.25(16) . 7_557
O8 Na4 O16 75.08(16) 2_556 7_557
O15 Na4 O11 114.66(18) . 8_556
O12 Na4 O11 75.50(15) . 8_556
O8 Na4 O11 145.03(16) 2_556 8_556
O16 Na4 O11 79.72(15) 7_557 8_556
O15 Na4 O5 172.6(2) . .
O12 Na4 O5 78.96(16) . .
O8 Na4 O5 77.32(15) 2_556 .
O16 Na4 O5 71.76(15) 7_557 .
O11 Na4 O5 71.97(14) 8_556 .
O15 Na4 Na3 132.11(17) . 3_556
O12 Na4 Na3 107.07(13) . 3_556
O8 Na4 Na3 106.63(13) 2_556 3_556
O16 Na4 Na3 41.43(12) 7_557 3_556
O11 Na4 Na3 40.84(12) 8_556 3_556
O5 Na4 Na3 54.94(10) . 3_556
O15 Na4 Pr1 138.46(17) . .
O12 Na4 Pr1 45.72(9) . .
O8 Na4 Pr1 116.24(12) 2_556 .
O16 Na4 Pr1 100.57(12) 7_557 .
O11 Na4 Pr1 45.77(9) 8_556 .
O5 Na4 Pr1 43.68(13) . .
Na3 Na4 Pr1 62.82(7) 3_556 .
O15 Na4 Pr2 135.01(17) . .
O12 Na4 Pr2 116.65(12) . .
O8 Na4 Pr2 44.47(9) 2_556 .
O16 Na4 Pr2 46.58(9) 7_557 .
O11 Na4 Pr2 100.60(11) 8_556 .
O5 Na4 Pr2 42.73(13) . .
Na3 Na4 Pr2 63.58(6) 3_556 .
Pr1 Na4 Pr2 86.24(5) . .
N22 O5 Pr2 95.5(5) . .
N22 O5 Pr1 91.3(5) . .
Pr2 O5 Pr1 173.23(18) . .
N22 O5 Na4 103.86(10) . 6_565
Pr2 O5 Na4 89.89(14) . 6_565
Pr1 O5 Na4 88.48(13) . 6_565
N22 O5 Na4 103.86(10) . .
Pr2 O5 Na4 89.89(14) . .
Pr1 O5 Na4 88.48(13) . .
Na4 O5 Na4 152.17(19) 6_565 .
N22 O5 Na3 176.8(6) . 3_556
Pr2 O5 Na3 87.67(17) . 3_556
Pr1 O5 Na3 85.56(16) . 3_556
Na4 O5 Na3 76.09(9) 6_565 3_556
Na4 O5 Na3 76.09(9) . 3_556
C31 O6 Pr1 97.2(4) . .
N22 O7 Pr1 96.2(4) . .
C29 O8 Na4 169.4(4) . 2_556
C29 O8 Pr2 91.0(3) . 5_566
Na4 O8 Pr2 98.25(13) 2_556 5_566
C30 O9 Pr2 99.1(4) . 7_557
C24 O10 Pr1 96.2(3) . 3_444
C24 O11 Na3 139.5(3) . .
C24 O11 Na4 122.8(3) . 8_454
Na3 O11 Na4 95.54(19) . 8_454
C24 O11 Pr1 92.5(3) . 3_444
Na3 O11 Pr1 98.37(13) . 3_444
Na4 O11 Pr1 92.89(12) 8_454 3_444
C31 O12 Na4 170.0(4) . .
C31 O12 Pr1 91.0(3) . .
Na4 O12 Pr1 96.45(15) . .
C29 O13 Pr2 94.8(3) . 5_566
N22 O14 Pr2 97.8(5) . .
C30 O16 Na3 140.3(4) . 5_556
C30 O16 Na4 122.9(3) . 7_557
Na3 O16 Na4 95.3(2) 5_556 7_557
C30 O16 Pr2 90.9(3) . 7_557
Na3 O16 Pr2 98.12(14) 5_556 7_557
Na4 O16 Pr2 92.83(13) 7_557 7_557
C38 N18 C37 106.9(4) . .
C47 N19 C26 109.4(4) . .
C41 N20 C43 106.5(4) . .
C33 N21 C27 109.2(4) . .
O7 N22 O14 126.2(8) . .
O7 N22 O5 119.4(7) . .
O14 N22 O5 114.4(9) . .
O7 N22 Pr1 58.6(4) . .
O14 N22 Pr1 175.2(7) . .
O5 N22 Pr1 60.8(4) . .
O7 N22 Pr2 176.8(6) . .
O14 N22 Pr2 57.0(5) . .
O5 N22 Pr2 57.4(5) . .
Pr1 N22 Pr2 118.2(3) . .
C69 C23 C66 116.1(6) . .
C69 C23 C24 121.5(6) . .
C66 C23 C24 122.4(6) . .
O11 C24 O10 121.4(5) . .
O11 C24 C23 120.9(6) . .
O10 C24 C23 117.6(6) . .
O11 C24 Pr1 62.8(3) . 3_444
O10 C24 Pr1 58.7(3) . 3_444
C23 C24 Pr1 175.0(4) . 3_444
C62 C25 C65 117.5(6) . .
C62 C25 C30 121.4(6) . .
C65 C25 C30 121.1(7) . .
N19 C26 C28 126.1(4) . .
N19 C26 C48 107.3(4) . .
C28 C26 C48 126.5(4) . .
N21 C27 C36 125.9(4) . .
N21 C27 C55 107.5(4) . .
C36 C27 C55 126.7(4) . .
C26 C28 C38 125.0(4) . .
C26 C28 C40 116.5(4) . .
C38 C28 C40 118.4(4) . .
O8 C29 O13 122.9(5) . .
O8 C29 C32 121.1(5) . .
O13 C29 C32 116.1(5) . .
O8 C29 Pr2 64.0(3) . 5_566
O13 C29 Pr2 59.3(2) . 5_566
C32 C29 Pr2 172.1(3) . 5_566
O16 C30 O9 120.3(5) . .
O16 C30 C25 120.9(6) . .
O9 C30 C25 118.8(6) . .
O16 C30 Pr2 64.2(3) . 7_557
O9 C30 Pr2 56.2(3) . 7_557
C25 C30 Pr2 173.9(4) . 7_557
O12 C31 O6 120.8(5) . .
O12 C31 C35 122.0(5) . .
O6 C31 C35 117.2(6) . .
O12 C31 Pr1 64.1(3) . .
O6 C31 Pr1 57.1(3) . .
C35 C31 Pr1 172.3(4) . .
C58 C32 C59 119.8(5) . .
C58 C32 C29 120.7(5) . .
C59 C32 C29 119.5(5) . .
N21 C33 C53 108.2(4) . .
N21 C33 C45 125.0(4) . .
C53 C33 C45 126.8(5) . .
C60 C34 C61 117.8(5) . .
C60 C34 C36 120.4(5) . .
C61 C34 C36 121.8(5) . .
C56 C35 C52 120.6(5) . .
C56 C35 C31 121.4(5) . .
C52 C35 C31 117.9(6) . .
C37 C36 C27 125.9(4) . .
C37 C36 C34 118.1(4) . .
C27 C36 C34 116.0(4) . .
C36 C37 N18 125.4(4) . .
C36 C37 C50 125.5(5) . .
N18 C37 C50 108.9(4) . .
N18 C38 C28 125.9(4) . .
N18 C38 C51 109.1(4) . .
C28 C38 C51 124.9(4) . .
C47 C39 C43 125.3(5) . .
C47 C39 C42 116.3(4) . .
C43 C39 C42 118.3(4) . .
C70 C40 C67 116.0(6) . .
C70 C40 C28 122.8(6) . .
C67 C40 C28 121.1(6) . .
N20 C41 C45 125.3(4) . .
N20 C41 C54 109.9(4) . .
C45 C41 C54 124.7(5) . .
C68 C42 C64 116.8(6) . .
C68 C42 C39 120.3(6) . .
C64 C42 C39 122.9(6) . .
N20 C43 C39 125.8(4) . .
N20 C43 C49 110.0(4) . .
C39 C43 C49 124.1(5) . .
C48 C44 C47 108.3(5) . .
C41 C45 C33 126.2(5) . .
C41 C45 C46 118.2(4) . .
C33 C45 C46 115.5(4) . .
C57 C46 C63 117.8(5) . .
C57 C46 C45 121.9(6) . .
C63 C46 C45 120.3(6) . .
N19 C47 C39 126.3(5) . .
N19 C47 C44 107.5(4) . .
C39 C47 C44 126.1(5) . .
C44 C48 C26 107.6(4) . .
C54 C49 C43 106.5(5) . .
C51 C50 C37 107.4(4) . .
C50 C51 C38 107.6(5) . .
C63 C52 C35 118.4(7) . .
C55 C53 C33 107.3(5) . .
C49 C54 C41 107.1(5) . .
C53 C55 C27 107.8(5) . .
C35 C56 C57 121.4(6) . .
C56 C57 C46 119.8(6) . .
C32 C58 C60 119.8(6) . .
C61 C59 C32 120.2(5) . .
C34 C60 C58 121.9(5) . .
C59 C61 C34 120.5(6) . .
C25 C62 C64 121.2(6) . .
C52 C63 C46 121.9(6) . .
C62 C64 C42 120.8(7) . .
C25 C65 C68 122.5(8) . .
C23 C66 C67 120.9(7) . .
C40 C67 C66 121.4(7) . .
C65 C68 C42 121.2(7) . .
C23 C69 C70 123.0(8) . .
C40 C70 C69 122.2(8) . .

loop_
_geom_bond_atom_site_label_1
_geom_bond_atom_site_label_2
_geom_bond_distance
_geom_bond_site_symmetry_2
Pr1 O6 2.498(4) .
Pr1 O6 2.498(4) 6_565
Pr1 O7 2.505(6) .
Pr1 O5 2.548(6) .
Pr1 O10 2.553(4) 3_556
Pr1 O10 2.553(4) 8_556
Pr1 O11 2.646(4) 3_556
Pr1 O11 2.646(4) 8_556
Pr1 O12 2.657(3) .
Pr1 O12 2.657(3) 6_565
Pr1 N22 2.918(8) .
Pr1 C31 2.952(5) 6_565
Pr2 O14 2.524(6) .
Pr2 O13 2.526(3) 2_556
Pr2 O13 2.526(3) 5_566
Pr2 O9 2.527(4) 4_557
Pr2 O9 2.527(4) 7_557
Pr2 O5 2.522(6) .
Pr2 O8 2.631(3) 2_556
Pr2 O8 2.631(3) 5_566
Pr2 O16 2.703(3) 4_557
Pr2 O16 2.703(3) 7_557
Pr2 C29 2.926(5) 2_556
Pr2 C29 2.926(5) 5_566
Na3 O11 2.312(5) .
Na3 O11 2.312(5) 6
Na3 O17 2.303(10) .
Na3 O16 2.339(5) 5_556
Na3 O16 2.339(5) 2_556
Na3 O5 2.967(5) 3_444
Na3 Na4 3.519(3) 3_444
Na3 Na4 3.519(3) 8_454
Na3 Pr1 3.759(4) 3_444
Na3 Pr2 3.816(3) 3_444
Na4 O15 2.269(6) .
Na4 O12 2.276(5) .
Na4 O8 2.275(5) 2_556
Na4 O16 2.421(5) 7_557
Na4 O11 2.439(4) 8_556
Na4 O5 2.735(2) .
Na4 Na3 3.519(3) 3_556
O5 N22 1.366(9) .
O5 Na4 2.734(2) 6_565
O5 Na3 2.968(5) 3_556
O6 C31 1.290(7) .
O7 N22 1.249(10) .
O8 C29 1.238(7) .
O8 Na4 2.275(5) 2_556
O8 Pr2 2.631(3) 5_566
O9 C30 1.269(7) .
O9 Pr2 2.527(4) 7_557
O10 C24 1.268(7) .
O10 Pr1 2.553(4) 3_444
O11 C24 1.242(7) .
O11 Na4 2.439(4) 8_454
O11 Pr1 2.646(4) 3_444
O12 C31 1.240(7) .
O13 C29 1.283(7) .
O13 Pr2 2.526(3) 5_566
O14 N22 1.279(10) .
O16 C30 1.263(7) .
O16 Na3 2.339(5) 5_556
O16 Na4 2.421(5) 7_557
O16 Pr2 2.703(3) 7_557
N18 C38 1.365(6) .
N18 C37 1.391(6) .
N19 C47 1.378(6) .
N19 C26 1.380(6) .
N20 C41 1.361(6) .
N20 C43 1.372(6) .
N21 C33 1.356(6) .
N21 C27 1.377(6) .
C23 C69 1.287(10) .
C23 C66 1.336(9) .
C23 C24 1.494(6) .
C24 Pr1 2.972(5) 3_444
C25 C62 1.354(9) .
C25 C65 1.349(8) .
C25 C30 1.485(8) .
C26 C28 1.388(7) .
C26 C48 1.445(7) .
C27 C36 1.400(7) .
C27 C55 1.410(7) .
C28 C38 1.392(7) .
C28 C40 1.495(6) .
C29 C32 1.506(6) .
C29 Pr2 2.927(5) 5_566
C30 Pr2 3.001(6) 7_557
C31 C35 1.496(7) .
C32 C58 1.359(8) .
C32 C59 1.394(8) .
C33 C53 1.414(7) .
C33 C45 1.414(7) .
C34 C60 1.378(8) .
C34 C61 1.396(7) .
C34 C36 1.504(6) .
C35 C56 1.355(9) .
C35 C52 1.403(8) .
C36 C37 1.385(7) .
C37 C50 1.465(7) .
C38 C51 1.473(7) .
C39 C47 1.384(7) .
C39 C43 1.392(7) .
C39 C42 1.506(7) .
C40 C70 1.296(10) .
C40 C67 1.334(9) .
C41 C45 1.385(7) .
C41 C54 1.454(7) .
C42 C68 1.368(10) .
C42 C64 1.381(8) .
C43 C49 1.452(7) .
C44 C48 1.366(8) .
C44 C47 1.432(7) .
C45 C46 1.497(7) .
C46 C57 1.406(8) .
C46 C63 1.401(9) .
C49 C54 1.350(8) .
C50 C51 1.331(7) .
C52 C63 1.391(7) .
C53 C55 1.377(8) .
C56 C57 1.394(7) .
C58 C60 1.385(7) .
C59 C61 1.380(7) .
C62 C64 1.382(8) .
C65 C68 1.358(9) .
C66 C67 1.414(8) .
C69 C70 1.405(9) .

loop_
_platon_squeeze_void_nr
_platon_squeeze_void_average_x
_platon_squeeze_void_average_y
_platon_squeeze_void_average_z
_platon_squeeze_void_volume
_platon_squeeze_void_count_electrons
_platon_squeeze_void_content
1 -0.029 -0.007 0.001 5357 1637 ' '
